data_1570251
loop_
_publ_author_name
'Altowyan, Mezna Saleh'
'Fathalla, Eman M.'
'Albering, J\"org H.'
'Abu-Youssef, Morsy A. M.'
'Kassem, Taher S.'
'Barakat, Assem'
'Haukka, Matti'
'Badr, Ahmed M. A.'
'Soliman, Saied M.'

_publ_section_title
;
 Synthesis, X-ray Structures and Hirshfeld Analysis of Two Novel
 Thiocyanate-Bridged Ag(I) Coordination Polymers
;
_journal_issue 10
_journal_name_full Inorganics
_journal_page_first 417
_journal_paper_doi 10.3390/inorganics11100417
_journal_volume 11
_journal_year 2023
_chemical_formula_sum 'C14 H10 Ag N3 O S2'
_chemical_formula_weight 408.24
_space_group_crystal_system triclinic
_space_group_IT_number 2
_space_group_name_Hall '-P 1'
_space_group_name_H-M_alt 'P -1'
_atom_sites_solution_hydrogens geom
_audit_creation_method SHELXL-2014/7
_cell_angle_alpha 95.010(2)
_cell_angle_beta 100.1270(10)
_cell_angle_gamma 90.578(2)
_cell_formula_units_Z 2
_cell_length_a 6.0975(2)
_cell_length_b 8.7626(4)
_cell_length_c 14.6204(6)
_cell_measurement_reflns_used 6424
_cell_measurement_temperature 293(2)
_cell_measurement_theta_max 28.72
_cell_measurement_theta_min 2.43
_cell_volume 765.80(5)
_computing_cell_refinement 'Bruker SAINT'
_computing_data_collection 'Bruker APEX2'
_computing_data_reduction 'Bruker SAINT'
_computing_molecular_graphics 'Bruker SHELXTL'
_computing_publication_material 'Bruker SHELXTL'
_computing_structure_refinement 'SHELXL-97 (Sheldrick, 2008)'
_computing_structure_solution 'SHELXS-97 (Sheldrick, 2008)'
_diffrn_ambient_temperature 293(2)
_diffrn_measured_fraction_theta_full 0.942
_diffrn_measured_fraction_theta_max 0.943
_diffrn_measurement_device_type 'Bruker APEX-II CCD'
_diffrn_measurement_method '\f and \w scans'
_diffrn_radiation_monochromator graphite
_diffrn_radiation_source 'sealed tube'
_diffrn_radiation_type MoK\a
_diffrn_radiation_wavelength 0.71073
_diffrn_reflns_av_R_equivalents 0.0318
_diffrn_reflns_av_unetI/netI 0.0283
_diffrn_reflns_Laue_measured_fraction_full 0.942
_diffrn_reflns_Laue_measured_fraction_max 0.943
_diffrn_reflns_limit_h_max 9
_diffrn_reflns_limit_h_min -9
_diffrn_reflns_limit_k_max 13
_diffrn_reflns_limit_k_min -13
_diffrn_reflns_limit_l_max 22
_diffrn_reflns_limit_l_min -22
_diffrn_reflns_number 18713
_diffrn_reflns_point_group_measured_fraction_full 0.942
_diffrn_reflns_point_group_measured_fraction_max 0.943
_diffrn_reflns_theta_full 25.242
_diffrn_reflns_theta_max 33.169
_diffrn_reflns_theta_min 1.421
_exptl_absorpt_coefficient_mu 1.589
_exptl_absorpt_correction_T_max 1.000
_exptl_absorpt_correction_T_min 0.7952
_exptl_absorpt_correction_type multi-scan
_exptl_absorpt_process_details 'SADABS (Sheldrick, 2008)'
_exptl_crystal_colour colourless
_exptl_crystal_density_diffrn 1.770
_exptl_crystal_description needle
_exptl_crystal_F_000 404
_exptl_crystal_size_max 0.450
_exptl_crystal_size_mid 0.230
_exptl_crystal_size_min 0.180
_refine_diff_density_max 0.271
_refine_diff_density_min -0.184
_refine_diff_density_rms 0.046
_refine_ls_extinction_method none
_refine_ls_goodness_of_fit_ref 1.078
_refine_ls_hydrogen_treatment constr
_refine_ls_matrix_type full
_refine_ls_number_parameters 190
_refine_ls_number_reflns 2483
_refine_ls_number_restraints 0
_refine_ls_restrained_S_all 1.078
_refine_ls_R_factor_all 0.0182
_refine_ls_R_factor_gt 0.0174
_refine_ls_shift/su_max 0.001
_refine_ls_shift/su_mean 0.000
_refine_ls_structure_factor_coef Fsqd
_refine_ls_weighting_details 'w=1/[\s^2^(Fo^2^)+(0.0234P)^2^] where P=(Fo^2^+2Fc^2^)/3'
_refine_ls_weighting_scheme calc
_refine_ls_wR_factor_gt 0.0448
_refine_ls_wR_factor_ref 0.0450
_reflns_Friedel_coverage 0.000
_reflns_number_gt 2415
_reflns_number_total 2483
_reflns_threshold_expression 'I > 2\s(I)'
_cod_data_source_file 2298038.cif
_cod_data_source_block JA2009_148_0m
_cod_database_code 1570251
_shelx_shelxl_version_number 2014/7
_shelx_space_group_comment
;
The symmetry employed for this shelxl refinement is uniquely defined
by the following loop, which should always be used as a source of
symmetry information in preference to the above space-group names.
They are only intended as comments.
;
_shelx_estimated_absorpt_t_min 0.535
_shelx_estimated_absorpt_t_max 0.763

loop_
_space_group_symop_operation_xyz
'x, y, z'
'-x, -y, -z'

loop_
_atom_site_label
_atom_site_type_symbol
_atom_site_fract_x
_atom_site_fract_y
_atom_site_fract_z
_atom_site_U_iso_or_equiv
_atom_site_adp_type
_atom_site_occupancy
_atom_site_site_symmetry_order
_atom_site_calc_flag
_atom_site_refinement_flags_posn
_atom_site_refinement_flags_adp
_atom_site_refinement_flags_occupancy
_atom_site_disorder_assembly
_atom_site_disorder_group
Ag1 Ag 0.91718(2) -0.00031(2) 0.10433(2) 0.01912(4) Uani 1 1 d . . . . .
S1 S 1.09390(6) 0.22116(4) 0.03528(3) 0.01717(7) Uani 1 1 d . . . . .
S2 S 1.22732(7) -0.04647(6) 0.24378(3) 0.02212(8) Uani 1 1 d . . . . .
N1 N 0.7247(3) 0.38766(18) -0.04316(11) 0.0240(3) Uani 1 1 d . . . . .
C1 C 0.8760(3) 0.31798(17) -0.01095(11) 0.0173(3) Uani 1 1 d . . . . .
O2 O 1.3628(2) 0.4256(2) 0.34077(11) 0.0304(3) Uani 1 1 d . . . . .
C8 C 1.1796(3) 0.3814(2) 0.35172(11) 0.0196(3) Uani 1 1 d . . . . .
C5 C 0.9790(3) 0.41576(18) 0.28199(11) 0.0171(3) Uani 1 1 d . . . . .
C6 C 0.7959(3) 0.31473(18) 0.25695(11) 0.0182(3) Uani 1 1 d . . . . .
H6 H 0.7943 0.2224 0.2837 0.022 Uiso 1 1 calc R U . . .
C7 C 0.6165(3) 0.3533(2) 0.19182(11) 0.0217(3) Uani 1 1 d . . . . .
H7 H 0.4946 0.2860 0.1735 0.026 Uiso 1 1 calc R U . . .
N3 N 0.6193(3) 0.48814(19) 0.15521(10) 0.0233(3) Uani 1 1 d . . . . .
H3 H 0.5038 0.5127 0.1171 0.028 Uiso 1 1 calc R U . . .
C3 C 0.7940(4) 0.5861(2) 0.17547(12) 0.0270(4) Uani 1 1 d . . . . .
H3A H 0.7904 0.6774 0.1473 0.032 Uiso 1 1 calc R U . . .
C4 C 0.9804(3) 0.5516(2) 0.23826(12) 0.0227(3) Uani 1 1 d . . . . .
H4 H 1.1045 0.6176 0.2512 0.027 Uiso 1 1 calc R U . . .
C9 C 1.1509(3) 0.29720(19) 0.43340(10) 0.0167(2) Uani 1 1 d . . . . .
C10 C 1.3312(3) 0.2165(2) 0.47555(12) 0.0213(3) Uani 1 1 d . . . . .
H10 H 1.4613 0.2122 0.4506 0.026 Uiso 1 1 calc R U . . .
C11 C 1.3176(3) 0.1423(2) 0.55472(13) 0.0242(3) Uani 1 1 d . . . . .
H11 H 1.4376 0.0876 0.5823 0.029 Uiso 1 1 calc R U . . .
C12 C 1.1229(3) 0.1505(2) 0.59271(12) 0.0226(3) Uani 1 1 d . . . . .
H12 H 1.1137 0.1016 0.6459 0.027 Uiso 1 1 calc R U . . .
C13 C 0.9436(3) 0.2309(2) 0.55138(11) 0.0196(3) Uani 1 1 d . . . . .
H13 H 0.8147 0.2362 0.5772 0.023 Uiso 1 1 calc R U . . .
C14 C 0.9545(3) 0.30437(18) 0.47106(11) 0.0166(3) Uani 1 1 d . . . . .
H14 H 0.8331 0.3573 0.4430 0.020 Uiso 1 1 calc R U . . .
C2 C 1.4425(3) -0.03586(18) 0.18994(11) 0.0181(3) Uani 1 1 d . . . . .
N2 N 0.5976(3) -0.0250(2) 0.15444(13) 0.0267(3) Uani 1 1 d . . . . .

loop_
_atom_site_aniso_label
_atom_site_aniso_U_11
_atom_site_aniso_U_22
_atom_site_aniso_U_33
_atom_site_aniso_U_23
_atom_site_aniso_U_13
_atom_site_aniso_U_12
Ag1 0.01440(6) 0.02046(6) 0.02340(7) 0.00475(4) 0.00439(4) 0.00186(4)
S1 0.01686(16) 0.01677(15) 0.01718(16) 0.00394(13) -0.00004(13) -0.00005(12)
S2 0.01636(17) 0.0348(2) 0.01649(17) 0.00847(16) 0.00351(14) 0.00158(15)
N1 0.0267(7) 0.0207(6) 0.0241(7) 0.0037(5) 0.0020(6) 0.0050(5)
C1 0.0228(7) 0.0148(6) 0.0149(6) 0.0010(5) 0.0047(6) 0.0004(5)
O2 0.0181(6) 0.0448(8) 0.0302(7) 0.0101(6) 0.0067(5) -0.0043(5)
C8 0.0176(6) 0.0242(7) 0.0176(6) 0.0028(6) 0.0040(5) 0.0001(5)
C5 0.0194(7) 0.0190(6) 0.0138(6) 0.0020(5) 0.0047(5) 0.0026(5)
C6 0.0208(7) 0.0176(6) 0.0158(6) 0.0023(5) 0.0018(5) 0.0020(5)
C7 0.0217(7) 0.0247(7) 0.0173(7) 0.0009(6) 0.0000(6) 0.0044(6)
N3 0.0296(7) 0.0267(7) 0.0138(5) 0.0034(5) 0.0032(5) 0.0112(6)
C3 0.0421(10) 0.0239(7) 0.0170(7) 0.0072(6) 0.0078(7) 0.0081(7)
C4 0.0301(8) 0.0214(7) 0.0184(7) 0.0043(6) 0.0079(6) -0.0020(6)
C9 0.0138(6) 0.0216(6) 0.0140(6) 0.0016(5) 0.0006(5) -0.0001(5)
C10 0.0128(6) 0.0317(8) 0.0188(7) 0.0041(6) 0.0006(6) 0.0032(6)
C11 0.0183(7) 0.0333(8) 0.0204(7) 0.0065(6) -0.0007(6) 0.0052(6)
C12 0.0236(7) 0.0288(8) 0.0151(6) 0.0061(6) 0.0006(6) 0.0013(6)
C13 0.0163(6) 0.0268(7) 0.0157(6) 0.0027(5) 0.0026(5) 0.0001(5)
C14 0.0139(6) 0.0202(6) 0.0152(6) 0.0012(5) 0.0013(5) 0.0005(5)
C2 0.0147(6) 0.0181(6) 0.0204(6) 0.0017(5) 0.0000(5) -0.0005(5)
N2 0.0167(6) 0.0281(7) 0.0359(8) 0.0022(6) 0.0073(6) -0.0012(5)

loop_
_atom_type_symbol
_atom_type_description
_atom_type_scat_dispersion_real
_atom_type_scat_dispersion_imag
_atom_type_scat_source
C C 0.0033 0.0016 'International Tables Vol C Tables 4.2.6.8 and 6.1.1.4'
Ag Ag -0.8971 1.1015 'International Tables Vol C Tables 4.2.6.8 and 6.1.1.4'
N N 0.0061 0.0033 'International Tables Vol C Tables 4.2.6.8 and 6.1.1.4'
O O 0.0106 0.0060 'International Tables Vol C Tables 4.2.6.8 and 6.1.1.4'
S S 0.1246 0.1234 'International Tables Vol C Tables 4.2.6.8 and 6.1.1.4'
H H 0.0000 0.0000 'International Tables Vol C Tables 4.2.6.8 and 6.1.1.4'

loop_
_geom_angle_atom_site_label_1
_geom_angle_atom_site_label_2
_geom_angle_atom_site_label_3
_geom_angle
_geom_angle_site_symmetry_1
_geom_angle_site_symmetry_3
_geom_angle_publ_flag
N2 Ag1 S1 132.44(5) . . ?
N2 Ag1 S2 106.09(5) . . ?
S1 Ag1 S2 100.984(14) . . ?
N2 Ag1 S1 105.54(5) . 2_755 ?
S1 Ag1 S1 99.981(12) . 2_755 ?
S2 Ag1 S1 111.090(14) . 2_755 ?
N2 Ag1 Ag1 136.61(5) . 2_755 ?
S1 Ag1 Ag1 51.341(9) . 2_755 ?
S2 Ag1 Ag1 115.500(10) . 2_755 ?
S1 Ag1 Ag1 48.640(8) 2_755 2_755 ?
C1 S1 Ag1 103.48(5) . . ?
C1 S1 Ag1 98.36(6) . 2_755 ?
Ag1 S1 Ag1 80.019(12) . 2_755 ?
C2 S2 Ag1 97.93(6) . . ?
N1 C1 S1 179.12(17) . . ?
O2 C8 C9 121.60(16) . . ?
O2 C8 C5 118.76(15) . . ?
C9 C8 C5 119.64(13) . . ?
C6 C5 C4 119.18(16) . . ?
C6 C5 C8 122.28(14) . . ?
C4 C5 C8 118.50(15) . . ?
C7 C6 C5 119.31(15) . . ?
C7 C6 H6 120.3 . . ?
C5 C6 H6 120.3 . . ?
N3 C7 C6 119.63(17) . . ?
N3 C7 H7 120.2 . . ?
C6 C7 H7 120.2 . . ?
C3 N3 C7 122.81(16) . . ?
C3 N3 H3 118.6 . . ?
C7 N3 H3 118.6 . . ?
N3 C3 C4 120.00(15) . . ?
N3 C3 H3A 120.0 . . ?
C4 C3 H3A 120.0 . . ?
C3 C4 C5 118.92(17) . . ?
C3 C4 H4 120.5 . . ?
C5 C4 H4 120.5 . . ?
C10 C9 C14 119.97(14) . . ?
C10 C9 C8 117.94(13) . . ?
C14 C9 C8 122.00(14) . . ?
C11 C10 C9 120.40(14) . . ?
C11 C10 H10 119.8 . . ?
C9 C10 H10 119.8 . . ?
C10 C11 C12 119.68(16) . . ?
C10 C11 H11 120.2 . . ?
C12 C11 H11 120.2 . . ?
C13 C12 C11 120.20(15) . . ?
C13 C12 H12 119.9 . . ?
C11 C12 H12 119.9 . . ?
C12 C13 C14 120.57(14) . . ?
C12 C13 H13 119.7 . . ?
C14 C13 H13 119.7 . . ?
C13 C14 C9 119.18(15) . . ?
C13 C14 H14 120.4 . . ?
C9 C14 H14 120.4 . . ?
N2 C2 S2 177.72(17) 1_655 . ?
C2 N2 Ag1 172.98(16) 1_455 . ?

loop_
_geom_bond_atom_site_label_1
_geom_bond_atom_site_label_2
_geom_bond_distance
_geom_bond_site_symmetry_2
_geom_bond_publ_flag
Ag1 N2 2.2141(15) . ?
Ag1 S1 2.5747(4) . ?
Ag1 S2 2.5885(5) . ?
Ag1 S1 2.6787(4) 2_755 ?
Ag1 Ag1 3.3784(2) 2_755 ?
S1 C1 1.6581(17) . ?
S1 Ag1 2.6787(4) 2_755 ?
S2 C2 1.6503(15) . ?
N1 C1 1.164(2) . ?
O2 C8 1.220(2) . ?
C8 C9 1.492(2) . ?
C8 C5 1.499(3) . ?
C5 C6 1.394(2) . ?
C5 C4 1.400(2) . ?
C6 C7 1.384(2) . ?
C6 H6 0.9300 . ?
C7 N3 1.340(2) . ?
C7 H7 0.9300 . ?
N3 C3 1.336(3) . ?
N3 H3 0.8600 . ?
C3 C4 1.383(3) . ?
C3 H3A 0.9300 . ?
C4 H4 0.9300 . ?
C9 C10 1.394(2) . ?
C9 C14 1.4028(19) . ?
C10 C11 1.390(2) . ?
C10 H10 0.9300 . ?
C11 C12 1.396(2) . ?
C11 H11 0.9300 . ?
C12 C13 1.384(2) . ?
C12 H12 0.9300 . ?
C13 C14 1.399(2) . ?
C13 H13 0.9300 . ?
C14 H14 0.9300 . ?
C2 N2 1.163(2) 1_655 ?
N2 C2 1.163(2) 1_455 ?

loop_
_geom_torsion_atom_site_label_1
_geom_torsion_atom_site_label_2
_geom_torsion_atom_site_label_3
_geom_torsion_atom_site_label_4
_geom_torsion
_geom_torsion_site_symmetry_1
_geom_torsion_site_symmetry_2
_geom_torsion_site_symmetry_3
_geom_torsion_site_symmetry_4
_geom_torsion_publ_flag
O2 C8 C5 C6 145.55(18) . . . . ?
C9 C8 C5 C6 -35.6(2) . . . . ?
O2 C8 C5 C4 -32.1(2) . . . . ?
C9 C8 C5 C4 146.78(16) . . . . ?
C4 C5 C6 C7 -2.2(2) . . . . ?
C8 C5 C6 C7 -179.76(15) . . . . ?
C5 C6 C7 N3 -1.3(2) . . . . ?
C6 C7 N3 C3 3.2(2) . . . . ?
C7 N3 C3 C4 -1.5(2) . . . . ?
N3 C3 C4 C5 -2.1(3) . . . . ?
C6 C5 C4 C3 3.8(2) . . . . ?
C8 C5 C4 C3 -178.48(14) . . . . ?
O2 C8 C9 C10 -25.4(3) . . . . ?
C5 C8 C9 C10 155.76(16) . . . . ?
O2 C8 C9 C14 151.04(18) . . . . ?
C5 C8 C9 C14 -27.8(2) . . . . ?
C14 C9 C10 C11 0.2(3) . . . . ?
C8 C9 C10 C11 176.75(17) . . . . ?
C9 C10 C11 C12 -0.7(3) . . . . ?
C10 C11 C12 C13 0.5(3) . . . . ?
C11 C12 C13 C14 0.3(3) . . . . ?
C12 C13 C14 C9 -0.8(3) . . . . ?
C10 C9 C14 C13 0.6(2) . . . . ?
C8 C9 C14 C13 -175.84(16) . . . . ?
